data_4022469
loop_
_publ_author_name
'Brant Boren'
'Jennifer S. Hirschi'
'Joseph H. Reibenspies'
'Matthew D. Tallant'
'Daniel A. Singleton'
'Gary A. Sulikowski'

_publ_section_title
;
 Exo-Selective Diels-Alder Reactions of Vinylazepines.
 Origin of Divergent Stereoselectivity in Diels-Alder Reactions of
 Vinylazepines, Vinylpiperideines, and Vinylcycloalkenes
;
_journal_name_full 'Journal of Organic Chemistry'
_journal_page_first 8991
_journal_page_last 8995
_journal_paper_doi 10.1021/jo034462h
_journal_volume 68
_journal_year 2003
_chemical_formula_sum 'C23 H28 N2 O4'
_chemical_formula_weight 396.47
_chemical_name_common gs39
_chemical_name_systematic
;
  ?
;
_space_group_IT_number 15
_symmetry_cell_setting monoclinic
_symmetry_space_group_name_Hall '-C 2yc'
_symmetry_space_group_name_H-M 'C 1 2/c 1'
_atom_sites_solution_hydrogens geom
_atom_sites_solution_primary direct
_atom_sites_solution_secondary difmap
_audit_creation_method SHELXL-97
_cell_angle_alpha 90.00
_cell_angle_beta 122.856(9)
_cell_angle_gamma 90.00
_cell_formula_units_Z 8
_cell_length_a 30.149(16)
_cell_length_b 7.157(4)
_cell_length_c 23.908(13)
_cell_measurement_temperature 110(2)
_cell_measurement_theta_max 25
_cell_measurement_theta_min 5
_cell_volume 4334(4)
_computing_cell_refinement 'Bruker SMART'
_computing_data_collection 'Bruker SMART'
_computing_data_reduction 'Bruker SAINT'
_computing_molecular_graphics 'Bruker SHELXTL'
_computing_publication_material 'Bruker SHELXTL'
_computing_structure_refinement 'SHELXL-97 (Sheldrick, 1997)'
_computing_structure_solution 'SHELXS-97 (Sheldrick, 1990)'
_diffrn_ambient_temperature 110(2)
_diffrn_measured_fraction_theta_full 0.998
_diffrn_measured_fraction_theta_max 0.998
_diffrn_measurement_device_type 'CCD area detector'
_diffrn_measurement_method 'phi and omega scans'
_diffrn_radiation_monochromator graphite
_diffrn_radiation_source 'fine-focus sealed tube'
_diffrn_radiation_type MoK\a
_diffrn_radiation_wavelength 0.71073
_diffrn_reflns_av_R_equivalents 0.0679
_diffrn_reflns_av_sigmaI/netI 0.0395
_diffrn_reflns_limit_h_max 33
_diffrn_reflns_limit_h_min -33
_diffrn_reflns_limit_k_max 7
_diffrn_reflns_limit_k_min -7
_diffrn_reflns_limit_l_max 26
_diffrn_reflns_limit_l_min -26
_diffrn_reflns_number 25884
_diffrn_reflns_theta_full 23.27
_diffrn_reflns_theta_max 23.27
_diffrn_reflns_theta_min 1.61
_exptl_absorpt_coefficient_mu 0.083
_exptl_absorpt_correction_T_max 0.9917
_exptl_absorpt_correction_T_min 0.9917
_exptl_absorpt_correction_type multi-scan
_exptl_absorpt_process_details sadabs
_exptl_crystal_colour colorless
_exptl_crystal_density_diffrn 1.215
_exptl_crystal_density_meas 0
_exptl_crystal_density_method 'not measured'
_exptl_crystal_description needle
_exptl_crystal_F_000 1696
_exptl_crystal_size_max 0.40
_exptl_crystal_size_mid 0.10
_exptl_crystal_size_min 0.10
_refine_diff_density_max 0.362
_refine_diff_density_min -0.197
_refine_diff_density_rms 0.043
_refine_ls_extinction_method none
_refine_ls_goodness_of_fit_ref 1.022
_refine_ls_hydrogen_treatment mixed
_refine_ls_matrix_type full
_refine_ls_number_parameters 262
_refine_ls_number_reflns 3108
_refine_ls_number_restraints 0
_refine_ls_restrained_S_all 1.022
_refine_ls_R_factor_all 0.0942
_refine_ls_R_factor_gt 0.0547
_refine_ls_shift/su_max 0.002
_refine_ls_shift/su_mean 0.000
_refine_ls_structure_factor_coef Fsqd
_refine_ls_weighting_details 'calc w=1/[\s^2^(Fo^2^)+(0.0900P)^2^+1.1323P] where P=(Fo^2^+2Fc^2^)/3'
_refine_ls_weighting_scheme calc
_refine_ls_wR_factor_gt 0.1392
_refine_ls_wR_factor_ref 0.1619
_reflns_number_gt 1989
_reflns_number_total 3108
_reflns_threshold_expression >2sigma(I)
_cod_data_source_file jo034462hsi20030925_105519.cif
_cod_data_source_block F:\structures\gs39\gs39.CIF
_cod_original_sg_symbol_H-M 'C 2/c'
_cod_database_code 4022469

loop_
_symmetry_equiv_pos_as_xyz
'x, y, z'
'-x, y, -z+1/2'
'x+1/2, y+1/2, z'
'-x+1/2, y+1/2, -z+1/2'
'-x, -y, -z'
'x, -y, z-1/2'
'-x+1/2, -y+1/2, -z'
'x+1/2, -y+1/2, z-1/2'

loop_
_atom_site_label
_atom_site_type_symbol
_atom_site_fract_x
_atom_site_fract_y
_atom_site_fract_z
_atom_site_U_iso_or_equiv
_atom_site_adp_type
_atom_site_occupancy
_atom_site_symmetry_multiplicity
_atom_site_calc_flag
_atom_site_refinement_flags
O1 O 0.23074(9) 0.2934(3) 0.29087(11) 0.0734(7) Uani 1 1 d .
O2 O 0.14492(10) -0.2319(3) 0.17695(12) 0.0725(7) Uani 1 1 d .
O3 O 0.08589(10) 0.1685(3) 0.35830(12) 0.0737(7) Uani 1 1 d .
O4 O 0.04837(8) -0.0577(3) 0.38530(10) 0.0609(6) Uani 1 1 d .
N1 N 0.11038(10) -0.1359(3) 0.36599(12) 0.0555(7) Uani 1 1 d .
N2 N 0.18215(9) 0.0534(3) 0.22064(11) 0.0470(6) Uani 1 1 d .
C1 C 0.14872(12) -0.0982(4) 0.34992(14) 0.0504(8) Uani 1 1 d .
C2 C 0.18470(13) 0.0661(5) 0.38419(16) 0.0664(10) Uani 1 1 d .
H2A H 0.1868 0.0926 0.4262 0.080 Uiso 1 1 calc R
H2B H 0.1699 0.1778 0.3553 0.080 Uiso 1 1 calc R
C3 C 0.24005(13) 0.0279(5) 0.39947(17) 0.0679(10) Uani 1 1 d .
H3A H 0.2531 -0.0865 0.4280 0.081 Uiso 1 1 calc R
C4 C 0.23595(11) -0.0224(4) 0.33422(15) 0.0554(8) Uani 1 1 d .
H4A H 0.2719 -0.0616 0.3460 0.067 Uiso 1 1 calc R
C5 C 0.21742(11) 0.1313(5) 0.28283(15) 0.0523(8) Uani 1 1 d .
C6 C 0.17174(12) -0.1339(5) 0.22462(16) 0.0533(8) Uani 1 1 d .
C7 C 0.19820(12) -0.1853(4) 0.29696(15) 0.0542(8) Uani 1 1 d .
H7A H 0.2190 -0.3028 0.3060 0.065 Uiso 1 1 calc R
C8 C 0.15591(12) -0.2165(4) 0.31278(15) 0.0516(8) Uani 1 1 d .
C9 C 0.12299(14) -0.3905(4) 0.28226(18) 0.0675(9) Uani 1 1 d .
H9A H 0.1460 -0.5016 0.3021 0.081 Uiso 1 1 calc R
H9B H 0.1086 -0.3911 0.2339 0.081 Uiso 1 1 calc R
C10 C 0.07764(15) -0.4051(5) 0.29253(19) 0.0740(10) Uani 1 1 d .
H10A H 0.0472 -0.3315 0.2580 0.089 Uiso 1 1 calc R
H10B H 0.0664 -0.5371 0.2884 0.089 Uiso 1 1 calc R
C11 C 0.09484(15) -0.3328(4) 0.36017(17) 0.0674(10) Uani 1 1 d .
H11A H 0.0656 -0.3449 0.3673 0.081 Uiso 1 1 calc R
H11B H 0.1250 -0.4074 0.3947 0.081 Uiso 1 1 calc R
C12 C 0.08142(13) 0.0068(5) 0.36842(15) 0.0548(8) Uani 1 1 d .
C13 C 0.01003(13) 0.0669(5) 0.38649(17) 0.0655(9) Uani 1 1 d .
C14 C -0.02772(17) 0.1399(7) 0.3177(2) 0.1136(17) Uani 1 1 d .
H14A H -0.0091 0.2256 0.3052 0.170 Uiso 1 1 calc R
H14B H -0.0566 0.2066 0.3166 0.170 Uiso 1 1 calc R
H14C H -0.0422 0.0354 0.2862 0.170 Uiso 1 1 calc R
C15 C -0.01792(16) -0.0657(6) 0.4070(2) 0.0956(13) Uani 1 1 d .
H15A H -0.0368 -0.1609 0.3724 0.143 Uiso 1 1 calc R
H15B H -0.0431 0.0044 0.4126 0.143 Uiso 1 1 calc R
H15C H 0.0081 -0.1263 0.4491 0.143 Uiso 1 1 calc R
C16 C 0.03822(17) 0.2154(6) 0.4383(2) 0.1014(14) Uani 1 1 d .
H16A H 0.0559 0.3011 0.4245 0.152 Uiso 1 1 calc R
H16B H 0.0645 0.1572 0.4808 0.152 Uiso 1 1 calc R
H16C H 0.0127 0.2849 0.4436 0.152 Uiso 1 1 calc R
C17 C 0.16042(11) 0.1507(4) 0.15883(14) 0.0481(8) Uani 1 1 d .
C18 C 0.13436(12) 0.3172(4) 0.14764(16) 0.0568(8) Uani 1 1 d .
H18A H 0.1314 0.3717 0.1817 0.068 Uiso 1 1 calc R
C19 C 0.11240(13) 0.4056(5) 0.08693(17) 0.0676(10) Uani 1 1 d .
H19A H 0.0944 0.5210 0.0794 0.081 Uiso 1 1 calc R
C20 C 0.11642(15) 0.3283(5) 0.03775(17) 0.0764(11) Uani 1 1 d .
H20A H 0.1006 0.3879 -0.0044 0.092 Uiso 1 1 calc R
C21 C 0.14361(15) 0.1632(5) 0.04948(17) 0.0753(11) Uani 1 1 d .
H21A H 0.1473 0.1112 0.0157 0.090 Uiso 1 1 calc R
C22 C 0.16553(12) 0.0727(5) 0.10974(16) 0.0591(9) Uani 1 1 d .
H22A H 0.1839 -0.0418 0.1174 0.071 Uiso 1 1 calc R
C23 C 0.27893(16) 0.1807(6) 0.4387(2) 0.1005(14) Uani 1 1 d .
H23A H 0.2794 0.2047 0.4794 0.151 Uiso 1 1 calc R
H23B H 0.2686 0.2948 0.4118 0.151 Uiso 1 1 calc R
H23C H 0.3142 0.1423 0.4506 0.151 Uiso 1 1 calc R

loop_
_atom_site_aniso_label
_atom_site_aniso_U_11
_atom_site_aniso_U_22
_atom_site_aniso_U_33
_atom_site_aniso_U_23
_atom_site_aniso_U_13
_atom_site_aniso_U_12
O1 0.0713(16) 0.0676(16) 0.0693(16) -0.0149(12) 0.0302(13) -0.0227(13)
O2 0.0946(18) 0.0575(15) 0.0732(16) -0.0178(13) 0.0505(15) -0.0166(13)
O3 0.0918(18) 0.0534(15) 0.109(2) 0.0069(13) 0.0758(16) 0.0054(13)
O4 0.0610(13) 0.0677(15) 0.0734(15) 0.0039(11) 0.0492(13) 0.0029(11)
N1 0.0689(17) 0.0460(16) 0.0729(18) -0.0025(13) 0.0523(15) -0.0015(13)
N2 0.0511(15) 0.0493(15) 0.0473(15) -0.0082(12) 0.0311(13) -0.0045(12)
C1 0.0553(19) 0.0489(18) 0.0571(19) -0.0002(15) 0.0371(16) 0.0016(15)
C2 0.072(2) 0.077(2) 0.068(2) -0.0201(18) 0.0495(19) -0.0151(19)
C3 0.057(2) 0.085(3) 0.065(2) -0.0126(19) 0.0350(19) -0.0136(19)
C4 0.0390(17) 0.074(2) 0.055(2) -0.0014(17) 0.0265(16) 0.0057(16)
C5 0.0439(18) 0.061(2) 0.057(2) -0.0088(18) 0.0306(16) -0.0042(16)
C6 0.0540(19) 0.054(2) 0.063(2) -0.0096(18) 0.0387(18) 0.0007(16)
C7 0.0541(19) 0.0550(19) 0.063(2) 0.0004(15) 0.0377(17) 0.0079(16)
C8 0.0560(19) 0.0464(18) 0.060(2) 0.0032(15) 0.0367(17) 0.0065(15)
C9 0.087(3) 0.047(2) 0.089(3) -0.0048(17) 0.061(2) -0.0019(17)
C10 0.093(3) 0.051(2) 0.105(3) -0.0106(19) 0.071(2) -0.0133(19)
C11 0.088(2) 0.052(2) 0.086(3) 0.0066(18) 0.062(2) -0.0013(18)
C12 0.062(2) 0.060(2) 0.055(2) -0.0003(16) 0.0396(18) -0.0007(17)
C13 0.059(2) 0.084(3) 0.066(2) -0.0036(19) 0.0413(19) 0.0098(19)
C14 0.090(3) 0.172(5) 0.088(3) 0.036(3) 0.054(3) 0.053(3)
C15 0.078(3) 0.121(3) 0.120(3) -0.004(3) 0.075(3) -0.006(3)
C16 0.108(3) 0.104(3) 0.121(3) -0.032(3) 0.081(3) -0.003(3)
C17 0.0411(17) 0.0531(19) 0.0525(19) -0.0120(15) 0.0269(15) -0.0103(14)
C18 0.056(2) 0.055(2) 0.066(2) -0.0111(17) 0.0371(18) -0.0031(16)
C19 0.063(2) 0.061(2) 0.067(2) 0.0018(19) 0.0282(19) 0.0016(17)
C20 0.082(3) 0.073(3) 0.054(2) 0.0042(19) 0.023(2) 0.000(2)
C21 0.084(3) 0.087(3) 0.054(2) -0.010(2) 0.037(2) 0.001(2)
C22 0.058(2) 0.066(2) 0.056(2) -0.0074(17) 0.0322(17) 0.0038(17)
C23 0.091(3) 0.125(4) 0.091(3) -0.027(3) 0.053(3) -0.027(3)

loop_
_atom_type_symbol
_atom_type_description
_atom_type_scat_dispersion_real
_atom_type_scat_dispersion_imag
_atom_type_scat_source
C C 0.0033 0.0016 'International Tables Vol C Tables 4.2.6.8 and 6.1.1.4'
H H 0.0000 0.0000 'International Tables Vol C Tables 4.2.6.8 and 6.1.1.4'
N N 0.0061 0.0033 'International Tables Vol C Tables 4.2.6.8 and 6.1.1.4'
O O 0.0106 0.0060 'International Tables Vol C Tables 4.2.6.8 and 6.1.1.4'

loop_
_geom_angle_atom_site_label_1
_geom_angle_atom_site_label_2
_geom_angle_atom_site_label_3
_geom_angle
C12 O4 C13 121.0(3)
C12 N1 C1 120.0(2)
C12 N1 C11 122.9(3)
C1 N1 C11 114.8(2)
C6 N2 C5 112.5(3)
C6 N2 C17 123.1(2)
C5 N2 C17 124.4(3)
C8 C1 N1 120.6(3)
C8 C1 C2 122.1(3)
N1 C1 C2 116.8(2)
C1 C2 C3 111.2(3)
C23 C3 C2 113.6(3)
C23 C3 C4 114.2(3)
C2 C3 C4 108.8(3)
C5 C4 C7 104.5(2)
C5 C4 C3 116.4(3)
C7 C4 C3 113.1(3)
O1 C5 N2 123.4(3)
O1 C5 C4 128.7(3)
N2 C5 C4 107.9(3)
O2 C6 N2 123.9(3)
O2 C6 C7 127.7(3)
N2 C6 C7 108.4(3)
C6 C7 C8 109.0(2)
C6 C7 C4 104.2(2)
C8 C7 C4 115.0(2)
C1 C8 C9 123.1(3)
C1 C8 C7 122.2(3)
C9 C8 C7 114.7(2)
C8 C9 C10 113.1(3)
C11 C10 C9 109.6(3)
N1 C11 C10 109.9(3)
O3 C12 O4 124.9(3)
O3 C12 N1 124.5(3)
O4 C12 N1 110.6(3)
O4 C13 C14 109.1(3)
O4 C13 C16 110.3(3)
C14 C13 C16 114.4(4)
O4 C13 C15 102.0(3)
C14 C13 C15 110.4(3)
C16 C13 C15 110.0(3)
C18 C17 C22 120.1(3)
C18 C17 N2 121.1(3)
C22 C17 N2 118.8(3)
C17 C18 C19 120.1(3)
C20 C19 C18 120.3(3)
C19 C20 C21 119.6(3)
C20 C21 C22 120.7(3)
C21 C22 C17 119.2(3)

loop_
_geom_bond_atom_site_label_1
_geom_bond_atom_site_label_2
_geom_bond_distance
O1 C5 1.209(4)
O2 C6 1.202(3)
O3 C12 1.204(4)
O4 C12 1.344(4)
O4 C13 1.472(4)
N1 C12 1.365(4)
N1 C1 1.428(4)
N1 C11 1.467(4)
N2 C6 1.392(4)
N2 C5 1.392(4)
N2 C17 1.431(4)
C1 C8 1.327(4)
C1 C2 1.506(4)
C2 C3 1.527(5)
C3 C23 1.502(5)
C3 C4 1.539(4)
C4 C5 1.512(4)
C4 C7 1.533(4)
C6 C7 1.505(4)
C7 C8 1.530(4)
C8 C9 1.511(4)
C9 C10 1.518(5)
C10 C11 1.497(5)
C13 C14 1.498(5)
C13 C16 1.499(5)
C13 C15 1.516(5)
C17 C18 1.372(4)
C17 C22 1.381(4)
C18 C19 1.379(4)
C19 C20 1.363(5)
C20 C21 1.377(5)
C21 C22 1.378(4)

loop_
_geom_torsion_atom_site_label_1
_geom_torsion_atom_site_label_2
_geom_torsion_atom_site_label_3
_geom_torsion_atom_site_label_4
_geom_torsion
C12 N1 C1 C8 -142.5(3)
C11 N1 C1 C8 20.8(4)
C12 N1 C1 C2 45.3(4)
C11 N1 C1 C2 -151.4(3)
C8 C1 C2 C3 -27.5(4)
N1 C1 C2 C3 144.6(3)
C1 C2 C3 C23 -175.2(3)
C1 C2 C3 C4 56.3(4)
C23 C3 C4 C5 -61.9(4)
C2 C3 C4 C5 66.2(4)
C23 C3 C4 C7 177.0(3)
C2 C3 C4 C7 -54.9(4)
C6 N2 C5 O1 -177.9(3)
C17 N2 C5 O1 4.6(4)
C6 N2 C5 C4 4.3(3)
C17 N2 C5 C4 -173.1(2)
C7 C4 C5 O1 169.9(3)
C3 C4 C5 O1 44.3(4)
C7 C4 C5 N2 -12.5(3)
C3 C4 C5 N2 -138.1(3)
C5 N2 C6 O2 -175.5(3)
C17 N2 C6 O2 2.0(4)
C5 N2 C6 C7 6.1(3)
C17 N2 C6 C7 -176.5(2)
O2 C6 C7 C8 -68.6(4)
N2 C6 C7 C8 109.8(3)
O2 C6 C7 C4 168.1(3)
N2 C6 C7 C4 -13.5(3)
C5 C4 C7 C6 15.4(3)
C3 C4 C7 C6 143.0(3)
C5 C4 C7 C8 -103.9(3)
C3 C4 C7 C8 23.7(4)
N1 C1 C8 C9 3.3(4)
C2 C1 C8 C9 175.1(3)
N1 C1 C8 C7 -177.3(3)
C2 C1 C8 C7 -5.5(4)
C6 C7 C8 C1 -109.1(3)
C4 C7 C8 C1 7.5(4)
C6 C7 C8 C9 70.3(3)
C4 C7 C8 C9 -173.1(3)
C1 C8 C9 C10 5.9(5)
C7 C8 C9 C10 -173.5(3)
C8 C9 C10 C11 -37.2(4)
C12 N1 C11 C10 109.6(3)
C1 N1 C11 C10 -53.2(4)
C9 C10 C11 N1 60.6(4)
C13 O4 C12 O3 6.1(5)
C13 O4 C12 N1 -175.4(2)
C1 N1 C12 O3 -0.7(5)
C11 N1 C12 O3 -162.6(3)
C1 N1 C12 O4 -179.1(2)
C11 N1 C12 O4 19.0(4)
C12 O4 C13 C14 62.6(4)
C12 O4 C13 C16 -63.9(4)
C12 O4 C13 C15 179.4(3)
C6 N2 C17 C18 128.0(3)
C5 N2 C17 C18 -54.8(4)
C6 N2 C17 C22 -51.2(4)
C5 N2 C17 C22 126.0(3)
C22 C17 C18 C19 1.1(4)
N2 C17 C18 C19 -178.1(3)
C17 C18 C19 C20 0.0(5)
C18 C19 C20 C21 -1.5(5)
C19 C20 C21 C22 1.8(6)
C20 C21 C22 C17 -0.7(5)
C18 C17 C22 C21 -0.8(5)
N2 C17 C22 C21 178.4(3)

loop_
_cod_related_entry_id
_cod_related_entry_database
_cod_related_entry_code
1 ChemSpider 4412047
